data_2200085
loop_
_publ_author_name
'Bennazha, Jamal'
'Boukhari, Ali'
'Holt, Elizabeth M.'

_publ_section_title
;
 Dieuropium(III) silicodimonophosphatediphosphate
;
_journal_issue 2
_journal_name_full 'Acta Crystallographica Section E'
_journal_page_first i12
_journal_page_last i14
_journal_paper_doi 10.1107/S1600536801001519
_journal_volume 57
_journal_year 2001
_chemical_formula_iupac 'Eu2 Si (P O4)2 (P2 O7)'
_chemical_formula_structural 'Eu2 Si (P O4)2 (P2 O7)'
_chemical_formula_sum 'Eu2 O15 P4 Si'
_chemical_formula_weight 695.90
_chemical_name_common 'Dieuropium(III) silicodimonophosphatediphosphate'
_chemical_name_systematic
;
Dieuropium(III) silicodimonophosphatediphosphate
;
_space_group_IT_number 18
_symmetry_cell_setting orthorhombic
_symmetry_space_group_name_Hall 'P 2 2ab'
_symmetry_space_group_name_H-M 'P 21 21 2'
_audit_creation_method SHELXL-97
_cell_angle_alpha 90.00
_cell_angle_beta 90.00
_cell_angle_gamma 90.00
_cell_formula_units_Z 2
_cell_length_a 7.0560(10)
_cell_length_b 16.376(3)
_cell_length_c 5.5850(10)
_cell_measurement_reflns_used 24
_cell_measurement_temperature 293(2)
_cell_measurement_theta_max 16.89
_cell_measurement_theta_min 5.62
_cell_volume 645.34(19)
_computing_cell_refinement XSCANS
_computing_data_collection 'XSCANS (Siemens, 1991)'
_computing_data_reduction XSCANS
_computing_molecular_graphics 'XP (Siemens, 1990)'
_computing_publication_material SHELXL97
_computing_structure_refinement 'SHELXL97 (Sheldrick, 1997)'
_computing_structure_solution 'SHELXS97 (Sheldrick, 1990)'
_diffrn_ambient_temperature 293(2)
_diffrn_measured_fraction_theta_full .999
_diffrn_measured_fraction_theta_max .999
_diffrn_measurement_device_type 'Syntex P4 four-circle'
_diffrn_measurement_method \q/2\q
_diffrn_radiation_monochromator graphite
_diffrn_radiation_source 'fine-focus sealed tube'
_diffrn_radiation_type MoK\a
_diffrn_radiation_wavelength .71073
_diffrn_reflns_av_R_equivalents .031
_diffrn_reflns_av_sigmaI/netI .0366
_diffrn_reflns_limit_h_max 9
_diffrn_reflns_limit_h_min -1
_diffrn_reflns_limit_k_max 23
_diffrn_reflns_limit_k_min -1
_diffrn_reflns_limit_l_max 7
_diffrn_reflns_limit_l_min -1
_diffrn_reflns_number 1578
_diffrn_reflns_theta_full 29.97
_diffrn_reflns_theta_max 29.97
_diffrn_reflns_theta_min 2.49
_diffrn_standards_decay_% .0
_diffrn_standards_interval_count 97
_diffrn_standards_number 3
_exptl_absorpt_coefficient_mu 10.301
_exptl_absorpt_correction_T_max .357
_exptl_absorpt_correction_T_min .181
_exptl_absorpt_correction_type '\y scan'
_exptl_absorpt_process_details '(XEMP; Siemens, 1990)'
_exptl_crystal_colour colorless
_exptl_crystal_density_diffrn 3.581
_exptl_crystal_density_method 'not measured'
_exptl_crystal_description needle
_exptl_crystal_F_000 640
_exptl_crystal_size_max .15
_exptl_crystal_size_mid .12
_exptl_crystal_size_min .1
_refine_diff_density_max .013
_refine_diff_density_min -.016
_refine_ls_extinction_coef .0030(4)
_refine_ls_extinction_method SHELXL97
_refine_ls_goodness_of_fit_ref 1.065
_refine_ls_matrix_type full
_refine_ls_number_parameters 111
_refine_ls_number_reflns 1422
_refine_ls_number_restraints 1
_refine_ls_restrained_S_all 1.065
_refine_ls_R_factor_all .026
_refine_ls_R_factor_gt .025
_refine_ls_shift/su_max .012
_refine_ls_shift/su_mean .002
_refine_ls_structure_factor_coef Fsqd
_refine_ls_weighting_details 'calc w = 1/[\s^2^(Fo^2^)+(0.0334P)^2^+1.2737P] where P = (Fo^2^+2Fc^2^)/3'
_refine_ls_weighting_scheme calc
_refine_ls_wR_factor_ref .064
_reflns_number_gt 1388
_reflns_number_total 1422
_reflns_threshold_expression I>2\s(I)
_cod_data_source_file br6001.cif
_cod_data_source_block I
_cod_database_code 2200085
_cod_database_fobs_code 2200085

loop_
_symmetry_equiv_pos_as_xyz
'x, y, z'
'-x, -y, z'
'-x+1/2, y+1/2, -z'
'x+1/2, -y+1/2, -z'

loop_
_atom_site_label
_atom_site_fract_x
_atom_site_fract_y
_atom_site_fract_z
_atom_site_U_iso_or_equiv
_atom_site_adp_type
_atom_site_calc_flag
_atom_site_refinement_flags
_atom_site_occupancy
_atom_site_disorder_assembly
_atom_site_disorder_group
_atom_site_type_symbol
Eu1 .08893(4) .284646(19) .86217(6) .01108(10) Uani d . 1 . . Eu
Si1 .0000 .0000 1.4557(5) .0133(5) Uani d S 1 . . Si
P1 .0855(2) .16894(9) 1.3063(3) .0112(3) Uani d . 1 . . P
O11 .2587(6) .1945(3) 1.1648(10) .0167(10) Uani d . 1 . . O
O12 -.0798(6) .2069(3) 1.1706(9) .0188(10) Uani d . 1 . . O
O13 .0651(8) .0734(3) 1.2809(9) .0190(10) Uani d . 1 . . O
O14 .0910(9) .1889(3) 1.5690(9) .0216(10) Uani d . 1 . . O
P2 .3633(2) -.07078(10) 1.6411(4) .0134(3) Uani d . 1 . . P
O21 .378(3) -.1316(9) 1.447(4) .025(2) Uani d P .455(12) . . O
O21' .407(2) -.1026(7) 1.396(3) .025(2) Uani d P .545(12) . . O
O22 .5000 .0000 1.589(5) .039(3) Uani d SP .455(12) . . O
O22' .5000 .0000 1.703(4) .039(3) Uani d SP .545(12) . . O
O23 .400(3) -.1017(9) 1.893(3) .026(2) Uani d P .455(12) . . O
O23' .361(2) -.1278(8) 1.836(2) .026(2) Uani d P .545(12) . . O
O24 .1666(7) -.0263(3) 1.6321(11) .0244(11) Uani d . 1 . . O

loop_
_atom_site_aniso_label
_atom_site_aniso_U_11
_atom_site_aniso_U_22
_atom_site_aniso_U_33
_atom_site_aniso_U_12
_atom_site_aniso_U_13
_atom_site_aniso_U_23
Eu1 .00969(13) .01415(14) .00939(14) -.00079(12) -.00027(12) .00019(13)
Si1 .0139(11) .0104(10) .0155(12) .0008(9) .000 .000
P1 .0109(6) .0115(6) .0110(7) -.0013(6) -.0004(6) .0010(5)
O11 .0101(18) .021(2) .019(2) .0008(16) -.002(2) .0089(19)
O12 .0083(17) .025(2) .023(2) .002(2) -.002(2) .008(2)
O13 .028(3) .0118(19) .017(2) -.0018(19) .006(2) -.0021(18)
O14 .025(2) .024(2) .016(2) .000(2) .000(3) -.005(2)
P2 .0131(7) .0120(6) .0150(7) -.0005(5) -.0008(7) -.0005(7)
O21 .032(5) .013(6) .030(6) .002(5) -.009(5) -.012(5)
O21' .032(5) .013(6) .030(6) .002(5) -.009(5) -.012(5)
O22 .045(6) .042(6) .029(8) -.030(5) .000 .000
O22' .045(6) .042(6) .029(8) -.030(5) .000 .000
O23 .045(6) .021(6) .011(5) .003(5) -.011(4) .006(4)
O23' .045(6) .021(6) .011(5) .003(5) -.011(4) .006(4)
O24 .020(2) .032(3) .022(3) .012(2) -.006(3) -.003(3)

loop_
_atom_type_symbol
_atom_type_description
_atom_type_scat_dispersion_real
_atom_type_scat_dispersion_imag
_atom_type_scat_source
O O .0106 .0060 'International Tables Vol C Tables 4.2.6.8 and 6.1.1.4'
P P .1023 .0942 'International Tables Vol C Tables 4.2.6.8 and 6.1.1.4'
Eu Eu -.1578 3.6682 'International Tables Vol C Tables 4.2.6.8 and 6.1.1.4'
Si Si .0817 .0704 'International Tables Vol C Tables 4.2.6.8 and 6.1.1.4'

loop_
_geom_angle_atom_site_label_1
_geom_angle_atom_site_label_2
_geom_angle_atom_site_label_3
_geom_angle_site_symmetry_1
_geom_angle_site_symmetry_3
_geom_angle
_geom_angle_publ_flag
O21 Eu1 O14 3_557 1_554 82.2(5) yes
O23' Eu1 O14 3_558 1_554 169.9(4) yes
O21 Eu1 O23 3_557 3_558 87.6(5) yes
O14 Eu1 O23 1_554 3_558 169.7(4) yes
O21 Eu1 O12 3_557 4_557 78.4(5) yes
O23' Eu1 O12 3_558 4_557 82.1(4) yes
O14 Eu1 O12 1_554 4_557 88.8(2) yes
O23 Eu1 O12 3_558 4_557 88.0(5) yes
O21 Eu1 O11 3_557 4_457 87.9(5) yes
O23' Eu1 O11 3_558 4_457 96.4(4) yes
O14 Eu1 O11 1_554 4_457 93.5(2) yes
O23 Eu1 O11 3_558 4_457 87.4(5) yes
O12 Eu1 O11 4_557 4_457 165.72(15) yes
O14 Eu1 O21' 1_554 3_557 95.7(4) yes
O12 Eu1 O21' 4_557 3_557 83.9(4) yes
O11 Eu1 O21' 4_457 3_557 81.9(4) yes
O21 Eu1 O12 3_557 . 156.9(5) yes
O23' Eu1 O12 3_558 . 83.2(4) yes
O14 Eu1 O12 1_554 . 98.71(18) yes
O23 Eu1 O12 3_558 . 91.1(4) yes
O12 Eu1 O12 4_557 . 124.68(12) yes
O11 Eu1 O12 4_457 . 68.94(15) yes
O21' Eu1 O12 3_557 . 148.0(4) yes
O21 Eu1 O11 3_557 . 145.8(5) yes
O23' Eu1 O11 3_558 . 78.3(4) yes
O14 Eu1 O11 1_554 . 94.34(18) yes
O23 Eu1 O11 3_558 . 93.4(4) yes
O12 Eu1 O11 4_557 . 67.52(15) yes
O11 Eu1 O11 4_457 . 126.26(12) yes
O21' Eu1 O11 3_557 . 149.4(4) yes
O12 Eu1 O11 . . 57.32(14) yes
O24 Si1 O24 . 2 103.6(5) yes
O24 Si1 O13 . 2 112.5(3) yes
O24 Si1 O13 2 2 111.4(3) yes
O24 Si1 O13 . . 111.4(3) yes
O24 Si1 O13 2 . 112.5(3) yes
O13 Si1 O13 2 . 105.6(4) yes
O14 P1 O11 . . 115.4(3) yes
O14 P1 O12 . . 114.6(3) yes
O11 P1 O12 . . 104.2(3) yes
O14 P1 O13 . . 107.8(3) yes
O11 P1 O13 . . 107.5(3) yes
O12 P1 O13 . . 106.8(3) yes
O21 P2 O23 . . 116.4(8) yes
O21 P2 O22 . . 108.9(10) yes
O23 P2 O22 . . 108.8(11) yes
O21 P2 O24 . . 110.7(8) yes
O23 P2 O24 . . 109.6(8) yes
O22 P2 O24 . . 101.5(2) yes
O23' P2 O22' . . 109.0(9) yes
O21' P2 O22' . . 109.7(9) yes
O23' P2 O24 . . 108.4(6) yes
O23' P2 O21' . . 118.1(7) yes
O21' P2 O24 . . 108.4(6) yes
O22' P2 O24 . . 102.2(2) yes
P2 O22 P2 2_655 . 158(2) yes
P2 O22' P2 . 2_655 154.1(16) yes

loop_
_geom_bond_atom_site_label_1
_geom_bond_atom_site_label_2
_geom_bond_site_symmetry_2
_geom_bond_distance
_geom_bond_publ_flag
Eu1 O21 3_557 2.217(18) yes
Eu1 O21' 3_557 2.344(13) yes
Eu1 O23 3_558 2.309(15) yes
Eu1 O23' 3_558 2.240(12) yes
Eu1 O14 1_554 2.267(5) yes
Eu1 O12 4_557 2.349(4) yes
Eu1 O11 4_457 2.360(4) yes
Eu1 O12 . 2.451(5) yes
Eu1 O11 . 2.544(5) yes
Si1 O24 . 1.593(6) yes
Si1 O24 2 1.593(6) yes
Si1 O13 2 1.615(5) yes
Si1 O13 . 1.615(5) yes
P1 O11 . 1.514(5) yes
P1 O12 . 1.523(5) yes
P1 O13 . 1.577(5) yes
P1 O14 . 1.504(5) yes
P2 O21 . 1.476(18) yes
P2 O21' . 1.496(15) yes
P2 O22 . 1.536(5) yes
P2 O22' . 1.547(5) yes
P2 O23 . 1.520(14) yes
P2 O23' . 1.436(12) yes
P2 O24 . 1.568(5) yes
